data_4072963
loop_
_publ_author_name
'Johansson, Roger'
'Wendt, Ola F.'

_publ_section_title
;
 Synthesis and Reactivity of (PCP) Palladium Hydroxy Carbonyl and Related
 Complexes toward CO2and Phenylacetylene
;
_journal_issue 9
_journal_name_full Organometallics
_journal_page_first 2426
_journal_paper_doi 10.1021/om0611709
_journal_volume 26
_journal_year 2007
_chemical_formula_sum 'C25 H43 O3 P2 Pd'
_chemical_formula_weight 559.93
_chemical_name_systematic
; 
 ? 
;
_space_group_IT_number 61
_symmetry_cell_setting orthorhombic
_symmetry_space_group_name_Hall '-P 2ac 2ab'
_symmetry_space_group_name_H-M 'P b c a'
_atom_sites_solution_hydrogens geom
_atom_sites_solution_primary direct
_atom_sites_solution_secondary difmap
_audit_creation_method SHELXL-97
_cell_angle_alpha 90.00
_cell_angle_beta 90.00
_cell_angle_gamma 90.00
_cell_formula_units_Z 8
_cell_length_a 15.7850(3)
_cell_length_b 16.3154(4)
_cell_length_c 21.8306(3)
_cell_measurement_reflns_used 5878
_cell_measurement_temperature 293(2)
_cell_measurement_theta_max 32.7086
_cell_measurement_theta_min 2.2422
_cell_volume 5622.22(19)
_computing_cell_refinement
;
CrysAlis RED, Oxford Diffraction Ltd.,
Version 1.171.29.0 (release 06-01-2006 CrysAlis171 .NET)
(compiled Jan  6 2006,18:17:31)
;
_computing_data_collection
;
CrysAlis CCD, Oxford Diffraction Ltd.,
Version 1.171.29.0 (release 06-01-2006 CrysAlis171 .NET)
(compiled Jan  6 2006,18:17:31)
;
_computing_data_reduction
;
CrysAlis RED, Oxford Diffraction Ltd.,
Version 1.171.29.0 (release 06-01-2006 CrysAlis171 .NET)
(compiled Jan  6 2006,18:17:31)
;
_computing_molecular_graphics 'Diamond (Brandenburg)'
_computing_publication_material 'SHELXL-97 (Sheldrick, 1997)'
_computing_structure_refinement 'SHELXL-97 (Sheldrick, 1997)'
_computing_structure_solution SIR-92
_diffrn_ambient_temperature 293(2)
_diffrn_detector_area_resol_mean 16.1829
_diffrn_measured_fraction_theta_full 0.995
_diffrn_measured_fraction_theta_max 0.887
_diffrn_measurement_device_type 'Oxford Diffraction XCalibur 3'
_diffrn_measurement_method '\w scans'
_diffrn_radiation_monochromator graphite
_diffrn_radiation_source 'Enhance (Mo) X-ray Source'
_diffrn_radiation_type MoK\a
_diffrn_radiation_wavelength 0.71073
_diffrn_reflns_av_R_equivalents 0.0609
_diffrn_reflns_av_sigmaI/netI 0.1959
_diffrn_reflns_limit_h_max 23
_diffrn_reflns_limit_h_min -17
_diffrn_reflns_limit_k_max 23
_diffrn_reflns_limit_k_min -15
_diffrn_reflns_limit_l_max 31
_diffrn_reflns_limit_l_min -30
_diffrn_reflns_number 35760
_diffrn_reflns_theta_full 25.00
_diffrn_reflns_theta_max 32.73
_diffrn_reflns_theta_min 2.27
_diffrn_standards_decay_% 0.0
_exptl_absorpt_coefficient_mu 0.796
_exptl_absorpt_correction_T_max 1.00000
_exptl_absorpt_correction_T_min 0.88290
_exptl_absorpt_correction_type multi-scan
_exptl_absorpt_process_details
;
CrysAlis RED, Oxford Diffraction Ltd.,
Version 1.171.29.0 (release 06-01-2006 CrysAlis171 .NET)
(compiled Jan  6 2006,18:17:31)
Empirical absorption correction using spherical harmonics,
 implemented in SCALE3 ABSPACK scaling algorithm.
;
_exptl_crystal_colour colourless
_exptl_crystal_density_diffrn 1.323
_exptl_crystal_density_method 'not measured'
_exptl_crystal_description prism
_exptl_crystal_F_000 2344
_exptl_crystal_size_max 0.21
_exptl_crystal_size_mid 0.17
_exptl_crystal_size_min 0.11
_refine_diff_density_max 0.635
_refine_diff_density_min -0.448
_refine_diff_density_rms 0.070
_refine_ls_extinction_method none
_refine_ls_goodness_of_fit_ref 0.911
_refine_ls_hydrogen_treatment riding
_refine_ls_matrix_type full
_refine_ls_number_parameters 292
_refine_ls_number_reflns 9186
_refine_ls_number_restraints 0
_refine_ls_restrained_S_all 0.911
_refine_ls_R_factor_all 0.1211
_refine_ls_R_factor_gt 0.0383
_refine_ls_shift/su_max 0.002
_refine_ls_shift/su_mean 0.000
_refine_ls_structure_factor_coef Fsqd
_refine_ls_weighting_details 'calc w=1/[\s^2^(Fo^2^)+(0.0281P)^2^+0.0000P] where P=(Fo^2^+2Fc^2^)/3'
_refine_ls_weighting_scheme calc
_refine_ls_wR_factor_gt 0.0877
_refine_ls_wR_factor_ref 0.0930
_reflns_number_gt 2995
_reflns_number_total 9186
_reflns_threshold_expression >2sigma(I)
_cod_data_source_file om0611709si20070215_095617.cif
_cod_data_source_block compound2
_cod_original_sg_symbol_H-M Pbca
_cod_database_code 4072963

loop_
_symmetry_equiv_pos_as_xyz
'x, y, z'
'-x+1/2, -y, z+1/2'
'-x, y+1/2, -z+1/2'
'x+1/2, -y+1/2, -z'
'-x, -y, -z'
'x-1/2, y, -z-1/2'
'x, -y-1/2, z-1/2'
'-x-1/2, y-1/2, z'

loop_
_atom_site_label
_atom_site_type_symbol
_atom_site_fract_x
_atom_site_fract_y
_atom_site_fract_z
_atom_site_U_iso_or_equiv
_atom_site_adp_type
_atom_site_occupancy
_atom_site_symmetry_multiplicity
_atom_site_calc_flag
_atom_site_refinement_flags
Pd1 Pd 0.736751(14) 0.132016(16) 0.429179(10) 0.04427(10) Uani 1 1 d .
P2 P 0.76708(6) 0.08241(6) 0.33207(4) 0.0515(3) Uani 1 1 d .
P1 P 0.68011(5) 0.19421(6) 0.51466(4) 0.0471(3) Uani 1 1 d .
C5 C 0.6020(2) 0.2599(2) 0.41526(15) 0.0499(9) Uani 1 1 d .
C4 C 0.6565(2) 0.2056(2) 0.38400(14) 0.0456(9) Uani 1 1 d .
C3 C 0.6488(2) 0.2021(2) 0.32000(15) 0.0572(10) Uani 1 1 d .
C7 C 0.7119(3) 0.1527(3) 0.28277(16) 0.0791(13) Uani 1 1 d .
H7A H 0.7521 0.1893 0.2633 0.095 Uiso 1 1 calc R
H7B H 0.6824 0.1226 0.2510 0.095 Uiso 1 1 calc R
C6 C 0.5393(2) 0.3038(2) 0.38464(17) 0.0647(11) Uani 1 1 d .
H6 H 0.5034 0.3383 0.4065 0.078 Uiso 1 1 calc R
C2 C 0.5846(2) 0.2470(3) 0.29031(17) 0.0648(11) Uani 1 1 d .
H2 H 0.5790 0.2429 0.2480 0.078 Uiso 1 1 calc R
C1 C 0.5301(2) 0.2966(3) 0.32239(19) 0.0733(12) Uani 1 1 d .
H1 H 0.4875 0.3250 0.3021 0.088 Uiso 1 1 calc R
C8 C 0.6143(2) 0.2759(2) 0.48261(15) 0.0681(12) Uani 1 1 d .
H8A H 0.5598 0.2770 0.5032 0.082 Uiso 1 1 calc R
H8B H 0.6416 0.3285 0.4886 0.082 Uiso 1 1 calc R
C21 C 0.8794(2) 0.0851(3) 0.30347(17) 0.0668(12) Uani 1 1 d .
C24 C 0.9155(3) 0.1605(3) 0.33054(19) 0.1035(17) Uani 1 1 d .
H24A H 0.9110 0.1580 0.3744 0.155 Uiso 1 1 calc R
H24B H 0.8849 0.2073 0.3157 0.155 Uiso 1 1 calc R
H24C H 0.9740 0.1652 0.3191 0.155 Uiso 1 1 calc R
C23 C 0.9315(3) 0.0137(3) 0.32786(18) 0.0990(16) Uani 1 1 d .
H23A H 0.9899 0.0212 0.3167 0.149 Uiso 1 1 calc R
H23B H 0.9109 -0.0366 0.3106 0.149 Uiso 1 1 calc R
H23C H 0.9267 0.0116 0.3717 0.149 Uiso 1 1 calc R
C22 C 0.8868(3) 0.0858(3) 0.23308(15) 0.0923(15) Uani 1 1 d .
H22A H 0.8602 0.1343 0.2172 0.138 Uiso 1 1 calc R
H22B H 0.8593 0.0382 0.2166 0.138 Uiso 1 1 calc R
H22C H 0.9455 0.0855 0.2216 0.138 Uiso 1 1 calc R
O1 O 0.80486(15) 0.04409(14) 0.48108(10) 0.0631(7) Uani 1 1 d .
C9 C 0.6056(3) 0.1236(3) 0.55696(17) 0.0736(12) Uani 1 1 d .
C13 C 0.7563(2) 0.2493(3) 0.56556(17) 0.0690(11) Uani 1 1 d .
C17 C 0.7157(3) -0.0180(3) 0.31720(17) 0.0709(12) Uani 1 1 d .
C12 C 0.6447(3) 0.0446(3) 0.5737(2) 0.123(2) Uani 1 1 d .
H12A H 0.6920 0.0541 0.6004 0.185 Uiso 1 1 calc R
H12B H 0.6639 0.0172 0.5373 0.185 Uiso 1 1 calc R
H12C H 0.6037 0.0109 0.5943 0.185 Uiso 1 1 calc R
C20 C 0.7290(3) -0.0503(3) 0.25336(19) 0.1095(17) Uani 1 1 d .
H20A H 0.7878 -0.0634 0.2476 0.164 Uiso 1 1 calc R
H20B H 0.7124 -0.0094 0.2241 0.164 Uiso 1 1 calc R
H20C H 0.6954 -0.0987 0.2476 0.164 Uiso 1 1 calc R
C16 C 0.7159(3) 0.3191(3) 0.60441(16) 0.0851(13) Uani 1 1 d .
H16A H 0.7596 0.3479 0.6262 0.128 Uiso 1 1 calc R
H16B H 0.6766 0.2960 0.6332 0.128 Uiso 1 1 calc R
H16C H 0.6867 0.3565 0.5779 0.128 Uiso 1 1 calc R
C19 C 0.7423(3) -0.0755(3) 0.3649(2) 0.1119(17) Uani 1 1 d .
H19A H 0.7092 -0.1247 0.3621 0.168 Uiso 1 1 calc R
H19B H 0.7341 -0.0510 0.4045 0.168 Uiso 1 1 calc R
H19C H 0.8012 -0.0886 0.3596 0.168 Uiso 1 1 calc R
C18 C 0.6198(3) -0.0032(3) 0.32638(19) 0.1031(17) Uani 1 1 d .
H18A H 0.5899 -0.0541 0.3219 0.155 Uiso 1 1 calc R
H18B H 0.5999 0.0351 0.2963 0.155 Uiso 1 1 calc R
H18C H 0.6100 0.0185 0.3666 0.155 Uiso 1 1 calc R
C14 C 0.7986(3) 0.1831(3) 0.60885(19) 0.1155(18) Uani 1 1 d .
H14A H 0.8206 0.1390 0.5845 0.173 Uiso 1 1 calc R
H14B H 0.7570 0.1621 0.6368 0.173 Uiso 1 1 calc R
H14C H 0.8440 0.2080 0.6315 0.173 Uiso 1 1 calc R
C11 C 0.5331(3) 0.1054(3) 0.5105(2) 0.1139(18) Uani 1 1 d .
H11A H 0.5559 0.0772 0.4756 0.171 Uiso 1 1 calc R
H11B H 0.5079 0.1560 0.4974 0.171 Uiso 1 1 calc R
H11C H 0.4909 0.0718 0.5297 0.171 Uiso 1 1 calc R
C15 C 0.8211(3) 0.2878(3) 0.5250(2) 0.144(3) Uani 1 1 d .
H15A H 0.7934 0.3211 0.4948 0.216 Uiso 1 1 calc R
H15B H 0.8533 0.2457 0.5049 0.216 Uiso 1 1 calc R
H15C H 0.8584 0.3212 0.5492 0.216 Uiso 1 1 calc R
C10 C 0.5651(3) 0.1647(3) 0.61312(18) 0.1104(18) Uani 1 1 d .
H10A H 0.5243 0.1282 0.6310 0.166 Uiso 1 1 calc R
H10B H 0.5373 0.2144 0.6007 0.166 Uiso 1 1 calc R
H10C H 0.6082 0.1773 0.6427 0.166 Uiso 1 1 calc R
O3 O 0.94014(16) 0.08115(17) 0.47658(12) 0.0758(8) Uani 1 1 d .
O2 O 0.90218(16) -0.03360(17) 0.52120(13) 0.0861(9) Uani 1 1 d .
C26 C 0.8818(3) 0.0332(3) 0.49156(16) 0.0578(10) Uani 1 1 d .

loop_
_atom_site_aniso_label
_atom_site_aniso_U_11
_atom_site_aniso_U_22
_atom_site_aniso_U_33
_atom_site_aniso_U_23
_atom_site_aniso_U_13
_atom_site_aniso_U_12
Pd1 0.04061(14) 0.0551(2) 0.03705(13) 0.00065(14) -0.00102(13) 0.00233(14)
P2 0.0518(5) 0.0603(7) 0.0425(5) -0.0051(5) 0.0045(5) 0.0017(5)
P1 0.0446(5) 0.0569(7) 0.0399(5) -0.0040(5) -0.0005(4) -0.0014(5)
C5 0.048(2) 0.051(3) 0.051(2) 0.003(2) -0.0074(18) -0.0033(18)
C4 0.043(2) 0.049(3) 0.044(2) -0.0004(18) -0.0070(16) 0.0036(18)
C3 0.059(2) 0.068(3) 0.045(2) 0.004(2) -0.0022(19) -0.002(2)
C7 0.082(3) 0.111(4) 0.044(2) 0.004(2) 0.001(2) 0.016(3)
C6 0.052(2) 0.069(3) 0.073(3) -0.003(2) -0.008(2) 0.013(2)
C2 0.069(3) 0.083(3) 0.043(2) 0.006(2) -0.016(2) -0.006(2)
C1 0.059(3) 0.089(4) 0.072(3) 0.010(3) -0.021(2) 0.010(2)
C8 0.071(3) 0.077(3) 0.056(2) -0.013(2) -0.004(2) 0.017(2)
C21 0.061(3) 0.077(3) 0.062(3) -0.017(3) 0.015(2) -0.016(3)
C24 0.076(3) 0.152(5) 0.083(3) 0.005(3) 0.022(3) -0.032(3)
C23 0.073(3) 0.121(5) 0.104(3) 0.009(3) 0.011(3) 0.035(3)
C22 0.080(3) 0.138(4) 0.060(3) -0.010(3) 0.031(2) 0.001(3)
O1 0.0508(15) 0.070(2) 0.0688(16) 0.0141(15) -0.0051(13) 0.0160(14)
C9 0.073(3) 0.083(4) 0.065(3) -0.012(3) 0.025(2) -0.026(3)
C13 0.059(2) 0.087(3) 0.061(2) -0.023(2) -0.005(2) -0.012(2)
C17 0.081(3) 0.069(3) 0.063(3) -0.010(3) 0.008(2) -0.011(2)
C12 0.151(5) 0.074(4) 0.145(4) 0.051(4) 0.075(4) 0.022(3)
C20 0.126(4) 0.107(4) 0.097(3) -0.053(3) 0.020(3) -0.028(3)
C16 0.093(3) 0.102(4) 0.060(2) -0.021(3) -0.014(2) -0.008(3)
C19 0.154(5) 0.055(3) 0.126(4) -0.003(3) 0.003(4) -0.025(3)
C18 0.079(3) 0.110(4) 0.121(4) -0.027(3) 0.015(3) -0.034(3)
C14 0.091(4) 0.164(5) 0.092(3) -0.019(4) -0.038(3) 0.026(4)
C11 0.084(3) 0.134(5) 0.124(4) -0.012(4) 0.002(3) -0.047(3)
C15 0.109(4) 0.206(7) 0.116(4) -0.068(4) 0.044(3) -0.109(4)
C10 0.114(4) 0.120(5) 0.096(3) -0.023(3) 0.052(3) -0.036(3)
O3 0.0640(17) 0.069(2) 0.094(2) 0.0269(18) -0.0109(16) -0.0019(16)
O2 0.0705(18) 0.062(2) 0.126(2) 0.039(2) -0.0198(17) -0.0017(16)
C26 0.065(3) 0.055(3) 0.054(2) 0.008(2) -0.003(2) 0.004(3)

loop_
_atom_type_symbol
_atom_type_description
_atom_type_scat_dispersion_real
_atom_type_scat_dispersion_imag
_atom_type_scat_source
C C 0.0033 0.0016 'International Tables Vol C Tables 4.2.6.8 and 6.1.1.4'
H H 0.0000 0.0000 'International Tables Vol C Tables 4.2.6.8 and 6.1.1.4'
P P 0.1023 0.0942 'International Tables Vol C Tables 4.2.6.8 and 6.1.1.4'
Pd Pd -0.9988 1.0072 'International Tables Vol C Tables 4.2.6.8 and 6.1.1.4'
O O 0.0106 0.0060 'International Tables Vol C Tables 4.2.6.8 and 6.1.1.4'

loop_
_geom_angle_atom_site_label_1
_geom_angle_atom_site_label_2
_geom_angle_atom_site_label_3
_geom_angle
C4 Pd1 O1 171.21(11)
C4 Pd1 P1 83.67(10)
O1 Pd1 P1 93.55(7)
C4 Pd1 P2 83.66(10)
O1 Pd1 P2 98.49(7)
P1 Pd1 P2 166.88(3)
C7 P2 C17 104.3(2)
C7 P2 C21 104.10(19)
C17 P2 C21 111.98(19)
C7 P2 Pd1 102.97(13)
C17 P2 Pd1 112.18(12)
C21 P2 Pd1 119.34(12)
C8 P1 C13 104.06(19)
C8 P1 C9 106.11(19)
C13 P1 C9 113.82(18)
C8 P1 Pd1 103.39(11)
C13 P1 Pd1 116.35(12)
C9 P1 Pd1 111.67(13)
C6 C5 C4 121.6(3)
C6 C5 C8 118.1(3)
C4 C5 C8 120.1(3)
C3 C4 C5 117.0(3)
C3 C4 Pd1 121.4(3)
C5 C4 Pd1 121.6(2)
C4 C3 C2 120.0(3)
C4 C3 C7 119.9(3)
C2 C3 C7 120.1(3)
C3 C7 P2 109.6(2)
C3 C7 H7A 109.7
P2 C7 H7A 109.7
C3 C7 H7B 109.7
P2 C7 H7B 109.7
H7A C7 H7B 108.2
C1 C6 C5 120.4(4)
C1 C6 H6 119.8
C5 C6 H6 119.8
C1 C2 C3 121.5(3)
C1 C2 H2 119.3
C3 C2 H2 119.3
C6 C1 C2 119.3(4)
C6 C1 H1 120.3
C2 C1 H1 120.3
C5 C8 P1 108.7(2)
C5 C8 H8A 109.9
P1 C8 H8A 109.9
C5 C8 H8B 109.9
P1 C8 H8B 109.9
H8A C8 H8B 108.3
C24 C21 C23 106.8(4)
C24 C21 C22 111.2(4)
C23 C21 C22 108.3(3)
C24 C21 P2 104.5(3)
C23 C21 P2 112.1(3)
C22 C21 P2 113.7(3)
C21 C24 H24A 109.5
C21 C24 H24B 109.5
H24A C24 H24B 109.5
C21 C24 H24C 109.5
H24A C24 H24C 109.5
H24B C24 H24C 109.5
C21 C23 H23A 109.5
C21 C23 H23B 109.5
H23A C23 H23B 109.5
C21 C23 H23C 109.5
H23A C23 H23C 109.5
H23B C23 H23C 109.5
C21 C22 H22A 109.5
C21 C22 H22B 109.5
H22A C22 H22B 109.5
C21 C22 H22C 109.5
H22A C22 H22C 109.5
H22B C22 H22C 109.5
C26 O1 Pd1 133.4(3)
C12 C9 C10 111.0(4)
C12 C9 C11 107.6(4)
C10 C9 C11 107.3(4)
C12 C9 P1 113.2(3)
C10 C9 P1 112.6(3)
C11 C9 P1 104.8(3)
C15 C13 C16 107.3(4)
C15 C13 C14 110.6(4)
C16 C13 C14 110.3(3)
C15 C13 P1 106.9(3)
C16 C13 P1 114.4(3)
C14 C13 P1 107.3(3)
C19 C17 C20 113.2(4)
C19 C17 C18 106.8(4)
C20 C17 C18 108.1(4)
C19 C17 P2 108.4(3)
C20 C17 P2 114.2(3)
C18 C17 P2 105.5(3)
C9 C12 H12A 109.5
C9 C12 H12B 109.5
H12A C12 H12B 109.5
C9 C12 H12C 109.5
H12A C12 H12C 109.5
H12B C12 H12C 109.5
C17 C20 H20A 109.5
C17 C20 H20B 109.5
H20A C20 H20B 109.5
C17 C20 H20C 109.5
H20A C20 H20C 109.5
H20B C20 H20C 109.5
C13 C16 H16A 109.5
C13 C16 H16B 109.5
H16A C16 H16B 109.5
C13 C16 H16C 109.5
H16A C16 H16C 109.5
H16B C16 H16C 109.5
C17 C19 H19A 109.5
C17 C19 H19B 109.5
H19A C19 H19B 109.5
C17 C19 H19C 109.5
H19A C19 H19C 109.5
H19B C19 H19C 109.5
C17 C18 H18A 109.5
C17 C18 H18B 109.5
H18A C18 H18B 109.5
C17 C18 H18C 109.5
H18A C18 H18C 109.5
H18B C18 H18C 109.5
C13 C14 H14A 109.5
C13 C14 H14B 109.5
H14A C14 H14B 109.5
C13 C14 H14C 109.5
H14A C14 H14C 109.5
H14B C14 H14C 109.5
C9 C11 H11A 109.5
C9 C11 H11B 109.5
H11A C11 H11B 109.5
C9 C11 H11C 109.5
H11A C11 H11C 109.5
H11B C11 H11C 109.5
C13 C15 H15A 109.5
C13 C15 H15B 109.5
H15A C15 H15B 109.5
C13 C15 H15C 109.5
H15A C15 H15C 109.5
H15B C15 H15C 109.5
C9 C10 H10A 109.5
C9 C10 H10B 109.5
H10A C10 H10B 109.5
C9 C10 H10C 109.5
H10A C10 H10C 109.5
H10B C10 H10C 109.5
O1 C26 O3 125.3(4)
O1 C26 O2 116.6(4)
O3 C26 O2 118.0(4)

loop_
_geom_bond_atom_site_label_1
_geom_bond_atom_site_label_2
_geom_bond_distance
Pd1 C4 2.004(3)
Pd1 O1 2.121(2)
Pd1 P1 2.3046(9)
Pd1 P2 2.3192(9)
P2 C7 1.798(4)
P2 C17 1.856(4)
P2 C21 1.880(4)
P1 C8 1.829(4)
P1 C13 1.868(3)
P1 C9 1.887(4)
C5 C6 1.393(4)
C5 C4 1.412(4)
C5 C8 1.506(4)
C4 C3 1.403(4)
C3 C2 1.408(5)
C3 C7 1.517(5)
C7 H7A 0.9700
C7 H7B 0.9700
C6 C1 1.372(5)
C6 H6 0.9300
C2 C1 1.373(5)
C2 H2 0.9300
C1 H1 0.9300
C8 H8A 0.9700
C8 H8B 0.9700
C21 C24 1.480(5)
C21 C23 1.522(5)
C21 C22 1.541(5)
C24 H24A 0.9600
C24 H24B 0.9600
C24 H24C 0.9600
C23 H23A 0.9600
C23 H23B 0.9600
C23 H23C 0.9600
C22 H22A 0.9600
C22 H22B 0.9600
C22 H22C 0.9600
O1 C26 1.249(4)
C9 C12 1.476(5)
C9 C10 1.537(5)
C9 C11 1.559(5)
C13 C15 1.491(5)
C13 C16 1.557(5)
C13 C14 1.584(5)
C17 C19 1.464(5)
C17 C20 1.505(5)
C17 C18 1.547(5)
C12 H12A 0.9600
C12 H12B 0.9600
C12 H12C 0.9600
C20 H20A 0.9600
C20 H20B 0.9600
C20 H20C 0.9600
C16 H16A 0.9600
C16 H16B 0.9600
C16 H16C 0.9600
C19 H19A 0.9600
C19 H19B 0.9600
C19 H19C 0.9600
C18 H18A 0.9600
C18 H18B 0.9600
C18 H18C 0.9600
C14 H14A 0.9600
C14 H14B 0.9600
C14 H14C 0.9600
C11 H11A 0.9600
C11 H11B 0.9600
C11 H11C 0.9600
C15 H15A 0.9600
C15 H15B 0.9600
C15 H15C 0.9600
C10 H10A 0.9600
C10 H10B 0.9600
C10 H10C 0.9600
O3 C26 1.252(4)
O2 C26 1.307(4)
